data_2014799
loop_
_publ_author_name
'Lin, Wenqing'
'Xu, Kui-Ying'
'Eickmeier, Henning'
'Seela, Frank'

_publ_section_title
;
 8-Aza-7-deaza-7-propynyladenosine methanol solvate
;
_journal_issue 4
_journal_name_full 'Acta Crystallographica Section C'
_journal_page_first o195
_journal_page_last o197
_journal_paper_doi 10.1107/S0108270105001927
_journal_volume 61
_journal_year 2005
_chemical_formula_iupac 'C13 H15 N5 O4 , C H4 O'
_chemical_formula_moiety 'C13 H15 N5 O4 , C H4 O'
_chemical_formula_sum 'C14 H19 N5 O5'
_chemical_formula_weight 337.34
_chemical_name_common
;
8-Aza-7-deaza-7-propynyladenosine methanol solvate
;
_chemical_name_systematic
;
4-amino-3-propynyl-1-(\b-D-ribofuranosyl)-1H-pyrazolo[3,4-d]pyrimidine
methanol solvate
;
_space_group_IT_number 19
_symmetry_cell_setting orthorhombic
_symmetry_space_group_name_Hall 'P 2ac 2ab'
_symmetry_space_group_name_H-M 'P 21 21 21'
_atom_sites_solution_hydrogens geom
_atom_sites_solution_primary direct
_atom_sites_solution_secondary difmap
_audit_creation_method SHELXL97
_cell_angle_alpha 90.00
_cell_angle_beta 90.00
_cell_angle_gamma 90.00
_cell_formula_units_Z 4
_cell_length_a 7.3269(11)
_cell_length_b 10.0790(16)
_cell_length_c 21.813(3)
_cell_measurement_reflns_used 65
_cell_measurement_temperature 293(2)
_cell_measurement_theta_max 17.06
_cell_measurement_theta_min 3.73
_cell_volume 1610.8(4)
_computing_cell_refinement XSCANS
_computing_data_collection 'XSCANS (Siemens, 1996)'
_computing_data_reduction 'SHELXTL (Sheldrick, 1997)'
_computing_molecular_graphics SHELXTL
_computing_publication_material 'SHELXTL and PLATON (Spek, 1999)'
_computing_structure_refinement SHELXTL
_computing_structure_solution SHELXTL
_diffrn_ambient_temperature 293(2)
_diffrn_measured_fraction_theta_full 0.999
_diffrn_measured_fraction_theta_max 0.999
_diffrn_measurement_device_type 'Bruker P4'
_diffrn_measurement_method 2\q/\w
_diffrn_radiation_monochromator graphite
_diffrn_radiation_source 'fine-focus sealed tube'
_diffrn_radiation_type MoK\a
_diffrn_radiation_wavelength 0.71073
_diffrn_reflns_av_R_equivalents 0.0304
_diffrn_reflns_av_sigmaI/netI 0.0465
_diffrn_reflns_limit_h_max 1
_diffrn_reflns_limit_h_min -9
_diffrn_reflns_limit_k_max 1
_diffrn_reflns_limit_k_min -12
_diffrn_reflns_limit_l_max 27
_diffrn_reflns_limit_l_min -1
_diffrn_reflns_number 2707
_diffrn_reflns_theta_full 27.00
_diffrn_reflns_theta_max 27.00
_diffrn_reflns_theta_min 2.23
_diffrn_standards_decay_% 5
_diffrn_standards_interval_count 97
_diffrn_standards_number 3
_exptl_absorpt_coefficient_mu 0.108
_exptl_absorpt_correction_type none
_exptl_crystal_colour colourless
_exptl_crystal_density_diffrn 1.391
_exptl_crystal_density_meas ?
_exptl_crystal_density_method 'not measured'
_exptl_crystal_description needle
_exptl_crystal_F_000 712
_exptl_crystal_size_max 0.56
_exptl_crystal_size_mid 0.20
_exptl_crystal_size_min 0.15
_refine_diff_density_max 0.364
_refine_diff_density_min -0.230
_refine_ls_extinction_method none
_refine_ls_goodness_of_fit_ref 1.104
_refine_ls_hydrogen_treatment constr
_refine_ls_matrix_type full
_refine_ls_number_parameters 223
_refine_ls_number_reflns 2032
_refine_ls_number_restraints 0
_refine_ls_restrained_S_all 1.104
_refine_ls_R_factor_all 0.0755
_refine_ls_R_factor_gt 0.0544
_refine_ls_shift/su_max 0.000
_refine_ls_shift/su_mean 0.000
_refine_ls_structure_factor_coef Fsqd
_refine_ls_weighting_details 'calc w = 1/[\s^2^(Fo^2^)+(0.081P)^2^+0.4152P] where P = (Fo^2^+2Fc^2^)/3'
_refine_ls_weighting_scheme calc
_refine_ls_wR_factor_gt 0.1494
_refine_ls_wR_factor_ref 0.1639
_reflns_number_gt 1542
_reflns_number_total 2032
_reflns_threshold_expression I>2\s(I)
_cod_data_source_file fg1796.cif
_cod_data_source_block I
_cod_depositor_comments
;
The following automatic conversions were performed:
'_symmetry_cell_setting' value 'Orthorhombic' changed to 'orthorhombic'
according to '/home/saulius/struct/CIF-dictionaries/cif_core.dic'
dictionary named 'cif_core.dic' version 2.4.1 from 2010-06-29.

Automatic conversion script
Id: cif_fix_enum 1527 2010-12-29 10:47:43Z saulius 

The following automatic conversions were performed:

'_symmetry_cell_setting' value 'Orthorhombic' changed to
'orthorhombic' according to
/home/saulius/struct/CIF-dictionaries/cif_core.dic dictionary named
'cif_core.dic' version 2.4.1 from 2010-06-29.

Automatic conversion script
Id: cif_fix_values 1715 2011-07-08 13:25:40Z adriana 

The following automatic conversions were performed:

'_exptl_crystal_density_meas' value 'not measured' was changed to '?'
- the value is perceived as not measured.

Automatic conversion script
Id: cif_fix_values 3008 2015-01-20 13:52:24Z robertas 
;
_cod_database_code 2014799
_cod_database_fobs_code 2014799

loop_
_symmetry_equiv_pos_as_xyz
'x, y, z'
'-x+1/2, -y, z+1/2'
'-x, y+1/2, -z+1/2'
'x+1/2, -y+1/2, -z'

loop_
_atom_site_label
_atom_site_fract_x
_atom_site_fract_y
_atom_site_fract_z
_atom_site_U_iso_or_equiv
_atom_site_adp_type
_atom_site_calc_flag
_atom_site_refinement_flags
_atom_site_occupancy
_atom_site_disorder_assembly
_atom_site_disorder_group
_atom_site_type_symbol
N1 0.6542(6) 0.6251(4) 0.56017(15) 0.0539(10) Uani d . 1 . . N
C2 0.6438(7) 0.5652(4) 0.50607(19) 0.0507(10) Uani d . 1 . . C
H2 0.6301 0.4736 0.5078 0.061 Uiso calc R 1 . . H
N3 0.6498(6) 0.6157(3) 0.44964(14) 0.0446(8) Uani d . 1 . . N
C4 0.6696(6) 0.7487(4) 0.45150(17) 0.0383(8) Uani d . 1 . . C
C5 0.6875(6) 0.8258(4) 0.50385(16) 0.0405(8) Uani d . 1 . . C
N6 0.6916(6) 0.8202(5) 0.61465(14) 0.0670(12) Uani d . 1 . . N
H6A 0.6844 0.7759 0.6483 0.080 Uiso calc R 1 . . H
H6B 0.7071 0.9048 0.6157 0.080 Uiso calc R 1 . . H
C6 0.6786(6) 0.7577(5) 0.56080(17) 0.0482(11) Uani d . 1 . . C
C7 0.7064(6) 0.9577(4) 0.48273(17) 0.0428(9) Uani d . 1 . . C
C71 0.7397(7) 1.0758(4) 0.51865(18) 0.0476(10) Uani d . 1 . . C
C72 0.7791(7) 1.1640(4) 0.55130(19) 0.0492(10) Uani d . 1 . . C
C73 0.8323(8) 1.2747(5) 0.5920(2) 0.0694(15) Uani d . 1 . . C
H73A 0.8942 1.2402 0.6274 0.104 Uiso calc R 1 . . H
H73B 0.7252 1.3221 0.6048 0.104 Uiso calc R 1 . . H
H73C 0.9123 1.3339 0.5704 0.104 Uiso calc R 1 . . H
N8 0.6979(5) 0.9619(3) 0.42185(14) 0.0453(8) Uani d . 1 . . N
N9 0.6759(5) 0.8331(3) 0.40305(13) 0.0430(8) Uani d . 1 . . N
C1' 0.6721(6) 0.8006(4) 0.33815(15) 0.0390(9) Uani d . 1 . . C
H1' 0.6264 0.7099 0.3332 0.047 Uiso calc R 1 . . H
O2' 0.4835(5) 0.8182(3) 0.25073(13) 0.0522(8) Uani d . 1 . . O
H2' 0.4607 0.8680 0.2220 0.078 Uiso calc R 1 . . H
C2' 0.5533(6) 0.8937(4) 0.30117(16) 0.0397(9) Uani d . 1 . . C
H2'A 0.4559 0.9337 0.3258 0.048 Uiso calc R 1 . . H
O3' 0.6391(5) 1.0630(3) 0.22474(12) 0.0518(8) Uani d . 1 . . O
H3' 0.5891 1.1331 0.2337 0.078 Uiso calc R 1 . . H
C3' 0.6918(5) 0.9960(4) 0.27901(16) 0.0384(9) Uani d . 1 . . C
H3'A 0.7152 1.0607 0.3116 0.046 Uiso calc R 1 . . H
O4' 0.8523(4) 0.8083(3) 0.31315(11) 0.0461(7) Uani d . 1 . . O
C4' 0.8623(6) 0.9134(4) 0.26794(17) 0.0423(9) Uani d . 1 . . C
H4' 0.8548 0.8739 0.2270 0.051 Uiso calc R 1 . . H
O5' 1.0660(6) 1.0436(4) 0.32977(17) 0.0784(11) Uani d . 1 . . O
H5' 1.0556 0.9889 0.3574 0.118 Uiso calc R 1 . . H
C5' 1.0404(7) 0.9819(6) 0.2740(2) 0.0637(13) Uani d . 1 . . C
H5'A 1.1373 0.9177 0.2680 0.076 Uiso calc R 1 . . H
H5'B 1.0504 1.0478 0.2418 0.076 Uiso calc R 1 . . H
O10 0.6800(6) 0.4196(4) 0.35338(14) 0.0664(10) Uani d . 1 . . O
H10 0.6693 0.4871 0.3741 0.100 Uiso calc R 1 . . H
C10 0.8228(8) 0.3418(6) 0.3769(3) 0.0768(16) Uani d . 1 . . C
H10A 0.9189 0.3985 0.3913 0.115 Uiso calc R 1 . . H
H10B 0.8690 0.2849 0.3452 0.115 Uiso calc R 1 . . H
H10C 0.7781 0.2888 0.4103 0.115 Uiso calc R 1 . . H

loop_
_atom_site_aniso_label
_atom_site_aniso_U_11
_atom_site_aniso_U_22
_atom_site_aniso_U_33
_atom_site_aniso_U_12
_atom_site_aniso_U_13
_atom_site_aniso_U_23
N1 0.074(3) 0.054(2) 0.0334(16) -0.011(2) -0.0010(18) 0.0098(16)
C2 0.071(3) 0.042(2) 0.040(2) -0.011(2) -0.004(2) 0.0084(19)
N3 0.064(2) 0.0346(16) 0.0357(16) -0.0056(18) -0.0044(18) 0.0035(14)
C4 0.048(2) 0.0390(19) 0.0284(16) -0.0022(18) -0.0023(18) 0.0029(16)
C5 0.046(2) 0.044(2) 0.0312(17) -0.0026(18) -0.0005(18) -0.0020(17)
N6 0.102(3) 0.069(3) 0.0299(16) -0.015(3) 0.005(2) -0.0042(18)
C6 0.053(3) 0.059(3) 0.0318(19) -0.009(2) -0.0011(19) 0.0021(19)
C7 0.054(2) 0.041(2) 0.0336(19) -0.002(2) 0.0011(17) -0.0030(16)
C71 0.058(3) 0.048(2) 0.037(2) 0.001(2) 0.0021(18) -0.0046(19)
C72 0.064(3) 0.038(2) 0.045(2) 0.007(2) 0.000(2) -0.006(2)
C73 0.091(4) 0.052(3) 0.065(3) 0.008(3) -0.019(3) -0.016(2)
N8 0.065(2) 0.0357(17) 0.0347(16) -0.0032(17) -0.0005(17) -0.0029(14)
N9 0.066(2) 0.0329(16) 0.0305(14) -0.0064(18) -0.0056(16) 0.0013(13)
C1' 0.056(2) 0.0323(18) 0.0285(16) -0.0034(19) -0.0030(17) 0.0005(15)
O2' 0.071(2) 0.0443(15) 0.0415(14) -0.0128(16) -0.0199(14) 0.0054(14)
C2' 0.049(2) 0.0375(19) 0.0327(18) 0.0016(18) -0.0057(17) -0.0032(17)
O3' 0.076(2) 0.0423(15) 0.0367(14) 0.0037(17) -0.0071(15) 0.0116(12)
C3' 0.051(2) 0.0333(18) 0.0307(18) 0.0004(17) -0.0053(17) 0.0010(15)
O4' 0.0585(17) 0.0414(15) 0.0385(13) 0.0131(15) -0.0020(13) 0.0028(13)
C4' 0.050(2) 0.049(2) 0.0284(17) 0.000(2) 0.0003(17) 0.0021(17)
O5' 0.087(3) 0.079(2) 0.069(2) -0.024(2) -0.021(2) 0.009(2)
C5' 0.057(3) 0.081(3) 0.054(3) -0.009(3) -0.007(2) 0.011(3)
O10 0.086(3) 0.061(2) 0.0522(17) 0.012(2) -0.0246(19) -0.0126(16)
C10 0.080(4) 0.075(4) 0.076(3) 0.010(3) -0.014(3) -0.001(3)

loop_
_atom_type_symbol
_atom_type_description
_atom_type_scat_dispersion_real
_atom_type_scat_dispersion_imag
_atom_type_scat_source
N N 0.0061 0.0000 'International Tables Vol C Tables 4.2.6.8 and 6.1.1.4'
C C 0.0033 0.0000 'International Tables Vol C Tables 4.2.6.8 and 6.1.1.4'
H H 0.0000 0.0000 'International Tables Vol C Tables 4.2.6.8 and 6.1.1.4'
O O 0.0106 0.0000 'International Tables Vol C Tables 4.2.6.8 and 6.1.1.4'

loop_
_geom_angle_atom_site_label_1
_geom_angle_atom_site_label_2
_geom_angle_atom_site_label_3
_geom_angle
_geom_angle_publ_flag
C2 N1 C6 117.8(4) no
N1 C2 N3 130.3(4) no
N1 C2 H2 114.9 no
N3 C2 H2 114.9 no
C2 N3 C4 110.8(3) no
N3 C4 N9 127.1(4) no
N3 C4 C5 126.3(4) no
N9 C4 C5 106.6(3) no
C4 C5 C7 105.6(3) no
C4 C5 C6 116.4(4) no
C7 C5 C6 138.1(4) no
C6 N6 H6A 120.0 no
C6 N6 H6B 120.0 no
H6A N6 H6B 120.0 no
N6 C6 N1 119.1(4) no
N6 C6 C5 122.5(4) no
N1 C6 C5 118.4(4) no
N8 C7 C5 110.5(3) no
N8 C7 C71 121.5(4) no
C5 C7 C71 127.9(3) no
C72 C71 C7 173.1(5) no
C71 C72 C73 178.9(6) no
C72 C73 H73A 109.5 no
C72 C73 H73B 109.5 no
H73A C73 H73B 109.5 no
C72 C73 H73C 109.5 no
H73A C73 H73C 109.5 no
H73B C73 H73C 109.5 no
C7 N8 N9 105.9(3) no
C4 N9 N8 111.4(3) no
C4 N9 C1' 128.0(3) no
N8 N9 C1' 120.5(3) no
O4' C1' N9 110.0(3) yes
O4' C1' C2' 107.1(3) yes
N9 C1' C2' 113.0(3) no
O4' C1' H1' 108.9 no
N9 C1' H1' 108.9 no
C2' C1' H1' 108.9 no
C2' O2' H2' 109.5 no
O2' C2' C1' 106.6(3) yes
O2' C2' C3' 110.7(3) yes
C1' C2' C3' 101.8(3) no
O2' C2' H2'A 112.4 no
C1' C2' H2'A 112.4 no
C3' C2' H2'A 112.4 no
C3' O3' H3' 109.5 no
O3' C3' C4' 110.6(3) yes
O3' C3' C2' 113.9(3) yes
C4' C3' C2' 103.1(3) no
O3' C3' H3'A 109.6 no
C4' C3' H3'A 109.6 no
C2' C3' H3'A 109.6 no
C1' O4' C4' 110.2(3) yes
O4' C4' C5' 108.9(3) no
O4' C4' C3' 104.5(3) yes
C5' C4' C3' 117.0(4) yes
O4' C4' H4' 108.7 no
C5' C4' H4' 108.7 no
C3' C4' H4' 108.7 no
C5' O5' H5' 109.5 no
O5' C5' C4' 114.1(4) yes
O5' C5' H5'A 108.7 no
C4' C5' H5'A 108.7 no
O5' C5' H5'B 108.7 no
C4' C5' H5'B 108.7 no
H5'A C5' H5'B 107.6 no
C10 O10 H10 109.5 no
O10 C10 H10A 109.5 no
O10 C10 H10B 109.5 no
H10A C10 H10B 109.5 no
O10 C10 H10C 109.5 no
H10A C10 H10C 109.5 no
H10B C10 H10C 109.5 no

loop_
_geom_bond_atom_site_label_1
_geom_bond_atom_site_label_2
_geom_bond_site_symmetry_2
_geom_bond_distance
_geom_bond_publ_flag
N1 C2 . 1.327(5) yes
N1 C6 . 1.349(6) yes
C2 N3 . 1.332(5) no
C2 H2 . 0.9300 no
N3 C4 . 1.349(5) no
C4 N9 . 1.358(5) no
C4 C5 . 1.388(5) no
C5 C7 . 1.414(6) no
C5 C6 . 1.421(5) no
N6 C6 . 1.336(5) no
N6 H6A . 0.8600 no
N6 H6B . 0.8600 no
C7 N8 . 1.330(5) no
C7 C71 . 1.445(6) yes
C71 C72 . 1.175(6) yes
C72 C73 . 1.479(6) yes
C73 H73A . 0.9600 no
C73 H73B . 0.9600 no
C73 H73C . 0.9600 no
N8 N9 . 1.371(5) yes
N9 C1' . 1.453(4) no
C1' O4' . 1.431(5) no
C1' C2' . 1.513(5) no
C1' H1' . 0.9800 no
O2' C2' . 1.432(5) yes
O2' H2' . 0.8200 no
C2' C3' . 1.525(6) no
C2' H2'A . 0.9800 no
O3' C3' . 1.417(4) no
O3' H3' . 0.8200 no
C3' C4' . 1.521(6) yes
C3' H3'A . 0.9800 no
O4' C4' . 1.449(5) no
C4' C5' . 1.482(7) yes
C4' H4' . 0.9800 no
O5' C5' . 1.379(6) yes
O5' H5' . 0.8200 no
C5' H5'A . 0.9700 no
C5' H5'B . 0.9700 no
O10 C10 . 1.405(6) no
O10 H10 . 0.8200 no
C10 H10A . 0.9600 no
C10 H10B . 0.9600 no
C10 H10C . 0.9600 no

loop_
_geom_hbond_atom_site_label_D
_geom_hbond_atom_site_label_H
_geom_hbond_atom_site_label_A
_geom_hbond_site_symmetry_A
_geom_hbond_distance_DH
_geom_hbond_distance_HA
_geom_hbond_distance_DA
_geom_hbond_angle_DHA
O2' H2' O10 3_655 0.82 2.01 2.764(4) 153
O3' H3' O2' 3_655 0.82 1.97 2.776(4) 168
O5' H5' N1 4_566 0.82 2.25 3.012(5) 154
O10 H10 N3 . 0.82 2.10 2.891(4) 162
C73 H73B O5' 4_476 0.96 2.29 3.173(6) 153

loop_
_geom_torsion_atom_site_label_1
_geom_torsion_atom_site_label_2
_geom_torsion_atom_site_label_3
_geom_torsion_atom_site_label_4
_geom_torsion
_geom_torsion_publ_flag
C6 N1 C2 N3 -1.6(8) no
N1 C2 N3 C4 0.0(7) no
C2 N3 C4 N9 -178.1(4) no
C2 N3 C4 C5 1.9(7) no
N3 C4 C5 C7 179.4(5) no
N9 C4 C5 C7 -0.7(5) yes
N3 C4 C5 C6 -1.9(7) yes
N9 C4 C5 C6 178.0(4) no
C2 N1 C6 N6 -179.3(4) no
C2 N1 C6 C5 1.4(7) no
C4 C5 C6 N6 -179.2(5) no
C7 C5 C6 N6 -1.1(9) no
C4 C5 C6 N1 0.2(7) no
C7 C5 C6 N1 178.3(5) no
C4 C5 C7 N8 0.9(5) no
C6 C5 C7 N8 -177.3(5) no
C4 C5 C7 C71 -176.1(4) yes
C6 C5 C7 C71 5.6(9) no
C5 C7 N8 N9 -0.8(5) no
C71 C7 N8 N9 176.5(4) no
N3 C4 N9 N8 -179.8(5) no
C5 C4 N9 N8 0.3(5) no
N3 C4 N9 C1' -3.4(7) no
C5 C4 N9 C1' 176.7(4) no
C7 N8 N9 C4 0.3(5) no
C7 N8 N9 C1' -176.4(4) no
C4 N9 C1' O4' -101.8(5) no
N8 N9 C1' O4' 74.3(5) yes
C4 N9 C1' C2' 138.6(4) no
N8 N9 C1' C2' -45.3(5) yes
O4' C1' C2' O2' 88.8(4) no
N9 C1' C2' O2' -149.9(3) no
O4' C1' C2' C3' -27.2(4) no
N9 C1' C2' C3' 94.0(4) no
O2' C2' C3' O3' 42.7(4) yes
C1' C2' C3' O3' 155.6(3) no
O2' C2' C3' C4' -77.3(4) no
C1' C2' C3' C4' 35.7(4) no
N9 C1' O4' C4' -115.5(3) no
C2' C1' O4' C4' 7.7(4) no
C1' O4' C4' C5' 141.2(4) no
C1' O4' C4' C3' 15.4(4) no
O3' C3' C4' O4' -154.1(3) yes
C2' C3' C4' O4' -31.9(4) no
O3' C3' C4' C5' 85.3(4) no
C2' C3' C4' C5' -152.5(4) no
O4' C4' C5' O5' -62.6(5) no
C3' C4' C5' O5' 55.5(5) no

loop_
_cod_related_entry_id
_cod_related_entry_database
_cod_related_entry_code
1 ChemSpider 21181145
